data_7120079
loop_
_publ_author_name
'Keyzer, Evan N.'
'Matthews, Peter D.'
'Liu, Zigeng'
'Bond, Andrew D.'
'Grey, Clare P.'
'Wright, Dominic S.'

_publ_section_title
;
 Synthesis of Ca(PF6)2, formed via nitrosonium oxidation of calcium.
;
_journal_issue 33
_journal_name_full 'Chemical communications (Cambridge, England)'
_journal_page_first 4573
_journal_page_last 4576
_journal_paper_doi 10.1039/c7cc01938f
_journal_volume 53
_journal_year 2017
_chemical_absolute_configuration unk
_chemical_formula_moiety 'C8 H12 Ca F2 N4 O2 P +, F6 P -'
_chemical_formula_sum 'C8 H12 Ca F8 N4 O2 P2'
_chemical_formula_weight 450.24
_space_group_crystal_system orthorhombic
_space_group_IT_number 36
_space_group_name_Hall 'C 2c -2'
_space_group_name_H-M_alt 'C m c 21'
_symmetry_space_group_name_Hall 'C 2c -2'
_symmetry_space_group_name_H-M 'C m c 21'
_atom_sites_solution_hydrogens geom
_audit_creation_method SHELXL-2014/7
_audit_update_record
;
2017-01-26 deposited with the CCDC.
2017-03-29 downloaded from the CCDC.
;
_cell_angle_alpha 90
_cell_angle_beta 90
_cell_angle_gamma 90
_cell_formula_units_Z 4
_cell_length_a 12.9151(14)
_cell_length_b 20.3651(14)
_cell_length_c 7.0543(6)
_cell_measurement_reflns_used 9961
_cell_measurement_temperature 180(2)
_cell_measurement_theta_max 66.57
_cell_measurement_theta_min 4.05
_cell_volume 1855.4(3)
_computing_cell_refinement 'SAINT (Bruker, 2014)'
_computing_data_collection 'APEX2 (Bruker, 2014)'
_computing_data_reduction SAINT
_computing_molecular_graphics 'Mercury (Macrae et al., 2008)'
_computing_publication_material SHELXL
_computing_structure_refinement 'SHELXL (Sheldrick, 2015)'
_computing_structure_solution 'SHELXT (Sheldrick, 2015)'
_diffrn_ambient_temperature 180(2)
_diffrn_measured_fraction_theta_full 0.995
_diffrn_measured_fraction_theta_max 0.995
_diffrn_measurement_device_type 'Bruker D8-QUEST PHOTON-100'
_diffrn_measurement_method '\w and \f-scans'
_diffrn_radiation_type CuK\a
_diffrn_radiation_wavelength 1.54178
_diffrn_reflns_av_R_equivalents 0.0389
_diffrn_reflns_av_unetI/netI 0.0269
_diffrn_reflns_Laue_measured_fraction_full 0.995
_diffrn_reflns_Laue_measured_fraction_max 0.995
_diffrn_reflns_limit_h_max 15
_diffrn_reflns_limit_h_min -15
_diffrn_reflns_limit_k_max 24
_diffrn_reflns_limit_k_min -24
_diffrn_reflns_limit_l_max 7
_diffrn_reflns_limit_l_min -8
_diffrn_reflns_number 11439
_diffrn_reflns_point_group_measured_fraction_full 0.995
_diffrn_reflns_point_group_measured_fraction_max 0.995
_diffrn_reflns_theta_full 66.551
_diffrn_reflns_theta_max 66.551
_diffrn_reflns_theta_min 4.053
_diffrn_source 'Incoatec I\mS Cu microsource'
_exptl_absorpt_coefficient_mu 5.405
_exptl_absorpt_correction_T_max 0.7528
_exptl_absorpt_correction_T_min 0.4963
_exptl_absorpt_correction_type multi-scan
_exptl_absorpt_process_details 'SADABS (Bruker, 2014)'
_exptl_crystal_colour colourless
_exptl_crystal_density_diffrn 1.612
_exptl_crystal_description needle
_exptl_crystal_F_000 904
_exptl_crystal_size_max 0.210
_exptl_crystal_size_mid 0.070
_exptl_crystal_size_min 0.060
_refine_diff_density_max 0.678
_refine_diff_density_min -0.696
_refine_diff_density_rms 0.073
_refine_ls_abs_structure_details 'Refined as an inversion twin.'
_refine_ls_abs_structure_Flack 0.31(3)
_refine_ls_extinction_method none
_refine_ls_goodness_of_fit_ref 1.059
_refine_ls_hydrogen_treatment constr
_refine_ls_matrix_type full
_refine_ls_number_parameters 130
_refine_ls_number_reflns 1669
_refine_ls_number_restraints 1
_refine_ls_restrained_S_all 1.058
_refine_ls_R_factor_all 0.0439
_refine_ls_R_factor_gt 0.0435
_refine_ls_shift/su_max 0.000
_refine_ls_shift/su_mean 0.000
_refine_ls_structure_factor_coef Fsqd
_refine_ls_weighting_details 'w=1/[\s^2^(Fo^2^)+(0.0695P)^2^+4.5812P] where P=(Fo^2^+2Fc^2^)/3'
_refine_ls_weighting_scheme calc
_refine_ls_wR_factor_gt 0.1165
_refine_ls_wR_factor_ref 0.1170
_reflns_Friedel_coverage 0.834
_reflns_Friedel_fraction_full 0.996
_reflns_Friedel_fraction_max 0.996
_reflns_number_gt 1644
_reflns_number_total 1669
_reflns_threshold_expression 'I > 2\s(I)'
_cod_data_source_file c7cc01938f2.cif
_cod_data_source_block DW_B1_0029
_cod_database_code 7120079
_cambridge_user_name 'Evan Keyzer'
_cambridge_user_crsid ek406
_cambridge_supervisor_name 'Dominic Wright'
_cambridge_supervisor_crsid dsw1000
_cambridge_crystallographer_name 'Andrew Bond'
_cambridge_crystallographer_crsid adb29
_cambridge_sample_id enk-2-8
_cambridge_data_id DW_B1_0029
_shelx_space_group_comment
;
The symmetry employed for this shelxl refinement is uniquely defined
by the following loop, which should always be used as a source of
symmetry information in preference to the above space-group names.
They are only intended as comments.
;
_shelx_estimated_absorpt_t_min 0.397
_shelx_estimated_absorpt_t_max 0.737

loop_
_space_group_symop_operation_xyz
'x, y, z'
'-x, -y, z+1/2'
'x, -y, z+1/2'
'-x, y, z'
'x+1/2, y+1/2, z'
'-x+1/2, -y+1/2, z+1/2'
'x+1/2, -y+1/2, z+1/2'
'-x+1/2, y+1/2, z'

loop_
_atom_site_label
_atom_site_type_symbol
_atom_site_fract_x
_atom_site_fract_y
_atom_site_fract_z
_atom_site_U_iso_or_equiv
_atom_site_adp_type
_atom_site_occupancy
_atom_site_site_symmetry_order
_atom_site_calc_flag
_atom_site_refinement_flags_posn
_atom_site_refinement_flags_adp
_atom_site_refinement_flags_occupancy
Ca1 Ca 0.5000 0.55111(5) 0.90444(19) 0.0198(3) Uani 1 2 d S T P
P1 P 0.5000 0.60526(7) 0.4076(3) 0.0249(4) Uani 1 2 d S T P
O1 O 0.5000 0.5622(3) 0.5743(7) 0.0246(11) Uani 1 2 d S T P
O2 O 0.5000 0.5722(3) 0.2240(8) 0.0327(12) Uani 1 2 d S T P
F1 F 0.5902(3) 0.65337(16) 0.4186(7) 0.0577(10) Uani 1 1 d . . .
N1 N 0.6152(4) 0.6513(2) 0.8945(9) 0.0456(12) Uani 1 1 d . . .
N2 N 0.3177(3) 0.5074(2) 0.8652(7) 0.0366(12) Uani 1 1 d . . .
C1 C 0.6508(5) 0.7011(3) 0.8626(8) 0.0385(14) Uani 1 1 d . . .
C2 C 0.6942(7) 0.7658(3) 0.8219(13) 0.063(2) Uani 1 1 d . . .
H2A H 0.6692 0.7810 0.6983 0.095 Uiso 1 1 calc R U .
H2B H 0.7700 0.7630 0.8195 0.095 Uiso 1 1 calc R U .
H2C H 0.6727 0.7968 0.9204 0.095 Uiso 1 1 calc R U .
C3 C 0.2449(4) 0.4836(3) 0.8142(9) 0.0351(12) Uani 1 1 d . . .
C4 C 0.1506(5) 0.4521(4) 0.7444(12) 0.0557(18) Uani 1 1 d . . .
H4A H 0.0975 0.4855 0.7213 0.083 Uiso 1 1 calc R U .
H4B H 0.1254 0.4207 0.8391 0.083 Uiso 1 1 calc R U .
H4C H 0.1657 0.4288 0.6259 0.083 Uiso 1 1 calc R U .
P2 P 0.0000 0.35104(10) 0.2823(3) 0.0389(5) Uani 1 2 d S T P
F2 F 0.0000 0.4191(3) 0.3918(16) 0.094(2) Uani 1 2 d S T P
F3 F 0.0000 0.2839(4) 0.1803(16) 0.126(4) Uani 1 2 d S T P
F4 F 0.1132(6) 0.3499(6) 0.296(2) 0.251(9) Uani 1 1 d . . .
F5 F 0.0000 0.3834(7) 0.0956(19) 0.221(9) Uani 1 2 d S T P
F6 F 0.0000 0.3199(8) 0.4750(19) 0.247(12) Uani 1 2 d S T P

loop_
_atom_site_aniso_label
_atom_site_aniso_U_11
_atom_site_aniso_U_22
_atom_site_aniso_U_33
_atom_site_aniso_U_23
_atom_site_aniso_U_13
_atom_site_aniso_U_12
Ca1 0.0234(6) 0.0233(6) 0.0127(6) 0.0007(6) 0.000 0.000
P1 0.0393(9) 0.0190(7) 0.0164(8) 0.0009(8) 0.000 0.000
O1 0.033(3) 0.027(3) 0.014(2) 0.0021(18) 0.000 0.000
O2 0.042(3) 0.038(3) 0.019(3) 0.003(2) 0.000 0.000
F1 0.085(3) 0.0438(17) 0.044(2) 0.005(2) -0.001(2) -0.0379(17)
N1 0.050(3) 0.041(3) 0.046(3) -0.008(3) 0.009(3) -0.015(2)
N2 0.029(2) 0.042(2) 0.039(3) 0.005(2) -0.0044(19) -0.0023(19)
C1 0.043(3) 0.037(3) 0.035(4) -0.003(2) 0.004(2) -0.006(2)
C2 0.074(5) 0.041(3) 0.074(5) 0.004(4) 0.007(4) -0.023(4)
C3 0.032(3) 0.038(3) 0.035(3) 0.004(2) 0.003(2) 0.004(2)
C4 0.039(3) 0.055(4) 0.073(5) 0.006(3) -0.012(3) -0.017(3)
P2 0.0425(11) 0.0363(10) 0.0379(13) 0.0004(9) 0.000 0.000
F2 0.098(5) 0.070(4) 0.114(7) -0.036(6) 0.000 0.000
F3 0.189(11) 0.057(4) 0.132(9) -0.034(5) 0.000 0.000
F4 0.068(4) 0.296(14) 0.39(2) -0.208(15) -0.085(8) 0.071(6)
F5 0.45(3) 0.132(10) 0.086(9) 0.044(7) 0.000 0.000
F6 0.51(4) 0.156(13) 0.078(9) 0.034(8) 0.000 0.000

loop_
_atom_type_symbol
_atom_type_description
_atom_type_scat_dispersion_real
_atom_type_scat_dispersion_imag
_atom_type_scat_source
C C 0.0181 0.0091 'International Tables Vol C Tables 4.2.6.8 and 6.1.1.4'
H H 0.0000 0.0000 'International Tables Vol C Tables 4.2.6.8 and 6.1.1.4'
N N 0.0311 0.0180 'International Tables Vol C Tables 4.2.6.8 and 6.1.1.4'
F F 0.0727 0.0534 'International Tables Vol C Tables 4.2.6.8 and 6.1.1.4'
P P 0.2955 0.4335 'International Tables Vol C Tables 4.2.6.8 and 6.1.1.4'
Ca Ca 0.3641 1.2855 'International Tables Vol C Tables 4.2.6.8 and 6.1.1.4'
O O 0.0492 0.0322 'International Tables Vol C Tables 4.2.6.8 and 6.1.1.4'

loop_
_geom_angle_atom_site_label_1
_geom_angle_atom_site_label_2
_geom_angle_atom_site_label_3
_geom_angle
_geom_angle_site_symmetry_1
_geom_angle_site_symmetry_3
O2 Ca1 O1 163.64(18) 1_556 .
O2 Ca1 N1 82.9(2) 1_556 4_655
O1 Ca1 N1 83.93(19) . 4_655
O2 Ca1 N1 82.9(2) 1_556 .
O1 Ca1 N1 83.93(19) . .
N1 Ca1 N1 72.2(2) 4_655 .
O2 Ca1 N2 99.98(12) 1_556 4_655
O1 Ca1 N2 85.71(12) . 4_655
N1 Ca1 N2 145.94(18) 4_655 4_655
N1 Ca1 N2 74.52(16) . 4_655
O2 Ca1 N2 99.98(12) 1_556 .
O1 Ca1 N2 85.71(12) . .
N1 Ca1 N2 74.52(16) 4_655 .
N1 Ca1 N2 145.94(17) . .
N2 Ca1 N2 136.8(2) 4_655 .
O2 Ca1 O1 73.37(18) 1_556 2_665
O1 Ca1 O1 122.99(14) . 2_665
N1 Ca1 O1 136.85(16) 4_655 2_665
N1 Ca1 O1 136.85(16) . 2_665
N2 Ca1 O1 74.84(11) 4_655 2_665
N2 Ca1 O1 74.84(11) . 2_665
O2 Ca1 O2 127.68(16) 1_556 2_665
O1 Ca1 O2 68.68(16) . 2_665
N1 Ca1 O2 135.06(15) 4_655 2_665
N1 Ca1 O2 135.06(15) . 2_665
N2 Ca1 O2 68.73(11) 4_655 2_665
N2 Ca1 O2 68.72(11) . 2_665
O1 Ca1 O2 54.31(13) 2_665 2_665
O2 Ca1 P1 100.40(16) 1_556 2_665
O1 Ca1 P1 95.96(14) . 2_665
N1 Ca1 P1 143.88(12) 4_655 2_665
N1 Ca1 P1 143.88(12) . 2_665
N2 Ca1 P1 69.48(11) 4_655 2_665
N2 Ca1 P1 69.47(11) . 2_665
O1 Ca1 P1 27.03(12) 2_665 2_665
O2 Ca1 P1 27.28(13) 2_665 2_665
O2 Ca1 Ca1 41.35(15) 1_556 2_665
O1 Ca1 Ca1 155.01(14) . 2_665
N1 Ca1 Ca1 115.74(16) 4_655 2_665
N1 Ca1 Ca1 115.74(16) . 2_665
N2 Ca1 Ca1 85.16(11) 4_655 2_665
N2 Ca1 Ca1 85.16(11) . 2_665
O1 Ca1 Ca1 32.02(12) 2_665 2_665
O2 Ca1 Ca1 86.33(13) 2_665 2_665
P1 Ca1 Ca1 59.05(5) 2_665 2_665
O2 Ca1 Ca1 160.26(16) 1_556 2_664
O1 Ca1 Ca1 36.10(13) . 2_664
N1 Ca1 Ca1 112.75(15) 4_655 2_664
N1 Ca1 Ca1 112.75(15) . 2_664
N2 Ca1 Ca1 74.17(12) 4_655 2_664
N2 Ca1 Ca1 74.17(12) . 2_664
O1 Ca1 Ca1 86.89(12) 2_665 2_664
O2 Ca1 Ca1 32.58(12) 2_665 2_664
P1 Ca1 Ca1 59.86(5) 2_665 2_664
Ca1 Ca1 Ca1 118.91(5) 2_665 2_664
O2 P1 O1 115.9(3) . .
O2 P1 F1 110.0(2) . .
O1 P1 F1 110.1(2) . .
O2 P1 F1 110.0(2) . 4_655
O1 P1 F1 110.1(2) . 4_655
F1 P1 F1 99.7(3) . 4_655
O2 P1 Ca1 62.2(2) . 2_664
O1 P1 Ca1 53.7(2) . 2_664
F1 P1 Ca1 130.03(17) . 2_664
F1 P1 Ca1 130.04(17) 4_655 2_664
P1 O1 Ca1 148.9(3) . .
P1 O1 Ca1 99.3(3) . 2_664
Ca1 O1 Ca1 111.9(2) . 2_664
P1 O2 Ca1 163.4(4) . 1_554
P1 O2 Ca1 90.6(3) . 2_664
Ca1 O2 Ca1 106.1(2) 1_554 2_664
C1 N1 Ca1 164.8(6) . .
C3 N2 Ca1 165.9(5) . .
N1 C1 C2 178.7(7) . .
C1 C2 H2A 109.5 . .
C1 C2 H2B 109.5 . .
H2A C2 H2B 109.5 . .
C1 C2 H2C 109.5 . .
H2A C2 H2C 109.5 . .
H2B C2 H2C 109.5 . .
N2 C3 C4 179.0(7) . .
C3 C4 H4A 109.5 . .
C3 C4 H4B 109.5 . .
H4A C4 H4B 109.5 . .
C3 C4 H4C 109.5 . .
H4A C4 H4C 109.5 . .
H4B C4 H4C 109.5 . .
F4 P2 F4 172.4(14) . 4
F4 P2 F5 93.7(7) . .
F4 P2 F5 93.7(7) 4 .
F4 P2 F6 86.3(7) . .
F4 P2 F6 86.3(7) 4 .
F5 P2 F6 178.5(9) . .
F4 P2 F3 90.9(4) . .
F4 P2 F3 90.9(4) 4 .
F5 P2 F3 88.8(7) . .
F6 P2 F3 92.7(8) . .
F4 P2 F2 89.0(4) . .
F4 P2 F2 89.0(4) 4 .
F5 P2 F2 92.6(8) . .
F6 P2 F2 85.9(8) . .
F3 P2 F2 178.6(6) . .

loop_
_geom_bond_atom_site_label_1
_geom_bond_atom_site_label_2
_geom_bond_distance
_geom_bond_site_symmetry_2
Ca1 O2 2.295(6) 1_556
Ca1 O1 2.340(5) .
Ca1 N1 2.525(4) 4_655
Ca1 N1 2.525(4) .
Ca1 N2 2.532(4) 4_655
Ca1 N2 2.532(4) .
Ca1 O1 2.601(5) 2_665
Ca1 O2 2.816(6) 2_665
Ca1 P1 3.1844(18) 2_665
Ca1 Ca1 4.0955(11) 2_665
Ca1 Ca1 4.0955(11) 2_664
P1 O2 1.460(6) .
P1 O1 1.466(6) .
P1 F1 1.524(3) .
P1 F1 1.524(3) 4_655
P1 Ca1 3.1844(18) 2_664
O1 Ca1 2.600(5) 2_664
O2 Ca1 2.295(6) 1_554
O2 Ca1 2.816(6) 2_664
N1 C1 1.138(7) .
N2 C3 1.117(7) .
C1 C2 1.460(8) .
C2 H2A 0.9800 .
C2 H2B 0.9800 .
C2 H2C 0.9800 .
C3 C4 1.463(8) .
C4 H4A 0.9800 .
C4 H4B 0.9800 .
C4 H4C 0.9800 .
P2 F4 1.465(7) .
P2 F4 1.465(7) 4
P2 F5 1.473(12) .
P2 F6 1.500(13) .
P2 F3 1.545(8) .
P2 F2 1.586(7) .

loop_
_geom_torsion_atom_site_label_1
_geom_torsion_atom_site_label_2
_geom_torsion_atom_site_label_3
_geom_torsion_atom_site_label_4
_geom_torsion
_geom_torsion_site_symmetry_1
_geom_torsion_site_symmetry_4
O2 P1 O1 Ca1 180.000(2) . .
F1 P1 O1 Ca1 54.5(2) . .
F1 P1 O1 Ca1 -54.5(2) 4_655 .
Ca1 P1 O1 Ca1 180.000(4) 2_664 .
O2 P1 O1 Ca1 0.000(1) . 2_664
F1 P1 O1 Ca1 -125.5(2) . 2_664
F1 P1 O1 Ca1 125.5(2) 4_655 2_664
O1 P1 O2 Ca1 180.000(5) . 1_554
F1 P1 O2 Ca1 -54.40(19) . 1_554
F1 P1 O2 Ca1 54.40(19) 4_655 1_554
Ca1 P1 O2 Ca1 180.000(7) 2_664 1_554
O1 P1 O2 Ca1 0.000(1) . 2_664
F1 P1 O2 Ca1 125.60(19) . 2_664
F1 P1 O2 Ca1 -125.60(19) 4_655 2_664
